data_7222728
loop_
_publ_author_name
'Klepp, K.O.'
'Harringer, N.A.'
'Kolb, A.'

_publ_section_title
;
 K1.10 Zr2 Se6, Rb0.86 Zr2 Se6 and Cs0.80 Zr2 Se6. The first intercalation
 compounds of zirconium triselenide
;
_journal_name_full
;
Zeitschrift fuer Naturforschung, Teil B. Anorganische Chemie, Organische 
Chemie (42,1987-)
;
_journal_page_first 1265
_journal_page_last 1269
_journal_volume 57
_journal_year 2002
_chemical_formula_sum 'Rb0.86 Se6 Zr2'
_chemical_name_systematic 'Rb0.86 (Zr2 Se6)'
_space_group_IT_number 71
_symmetry_space_group_name_Hall '-I 2 2'
_symmetry_space_group_name_H-M 'I m m m'
_cell_angle_alpha 90
_cell_angle_beta 90
_cell_angle_gamma 90
_cell_formula_units_Z 2
_cell_length_a 3.756
_cell_length_b 5.359
_cell_length_c 22.81
_cell_volume 459.129
_citation_journal_id_ASTM ZNBSEN
_cod_data_source_file Klepp_ZNBSEN_2002_779.cif
_cod_data_source_block Rb0.86Se6Zr2
_cod_original_cell_volume 459.1289
_cod_database_code 7222728

loop_
_symmetry_equiv_pos_as_xyz
x,y,z
-x,-y,z
x,-y,-z
-x,y,-z
-x,-y,-z
x,y,-z
-x,y,z
x,-y,z
x+1/2,y+1/2,z+1/2
-x+1/2,-y+1/2,z+1/2
x+1/2,-y+1/2,-z+1/2
-x+1/2,y+1/2,-z+1/2
-x+1/2,-y+1/2,-z+1/2
x+1/2,y+1/2,-z+1/2
-x+1/2,y+1/2,z+1/2
x+1/2,-y+1/2,z+1/2

loop_
_atom_site_label
_atom_site_type_symbol
_atom_site_fract_x
_atom_site_fract_y
_atom_site_fract_z
_atom_site_occupancy
_atom_site_U_iso_or_equiv
Se1 Se-2 0 0 0.22963 1 0.0
Rb1 Rb+1 0.5 0.5 0.5 0.5 0.0
Se2 Se-1 0 -0.2429 0.38414 1 0.0
Zr1 Zr+4 0.5 0 0.31616 1 0.0
Rb2 Rb+1 0 0.5 0 0.36 0.0
